data_1544006
loop_
_publ_author_name
'Yoo, Changho'
'Lee, Yunho'

_publ_section_title
;
 Carbon dioxide binding at a Ni/Fe center: synthesis and characterization
 of Ni(\h1-CO2-\kC) and Ni-\m-CO2-\kC:\k2O,O&#x2032;-Fe
;
_journal_issue 1
_journal_name_full 'Chem. Sci.'
_journal_page_first 600
_journal_paper_doi 10.1039/C6SC03450K
_journal_volume 8
_journal_year 2017
_chemical_formula_moiety 'C51 H88 N Na Ni O14 P2'
_chemical_formula_sum 'C51 H88 N Na Ni O14 P2'
_chemical_formula_weight 1082.86
_chemical_name_common {Na(12-C-4)2}{(PNP)NiCOO}
_chemical_name_systematic
; 
 ? 
;
_chemical_properties_physical ', Air-sensitive,Moisture-sensitive,Oxygen-sensitive'
_space_group_IT_number 14
_symmetry_cell_setting monoclinic
_symmetry_space_group_name_Hall '-P 2yn'
_symmetry_space_group_name_H-M 'P 1 21/n 1'
_atom_sites_solution_hydrogens geom
_atom_sites_solution_primary direct
_atom_sites_solution_secondary difmap
_audit_creation_method SHELXL-97
_audit_update_record
;
2016-08-01 deposited with the CCDC.
2016-08-30 downloaded from the CCDC.
;
_cell_angle_alpha 90.00
_cell_angle_beta 96.7920(15)
_cell_angle_gamma 90.00
_cell_formula_units_Z 4
_cell_length_a 16.7564(6)
_cell_length_b 15.4421(6)
_cell_length_c 21.3159(8)
_cell_measurement_reflns_used 220892
_cell_measurement_temperature 120(2)
_cell_measurement_theta_max 34.44
_cell_measurement_theta_min 2.78
_cell_volume 5476.9(4)
_computing_cell_refinement 'Bruker SMART'
_computing_data_collection 'Bruker SMART'
_computing_data_reduction 'Bruker SAINT'
_computing_molecular_graphics 'Bruker SHELXTL'
_computing_publication_material 'Bruker SHELXTL'
_computing_structure_refinement 'SHELXL-97 (Sheldrick, 2008)'
_computing_structure_solution 'SHELXS-97 (Sheldrick, 2008)'
_diffrn_ambient_temperature 120(2)
_diffrn_measured_fraction_theta_full 0.997
_diffrn_measured_fraction_theta_max 0.997
_diffrn_measurement_device_type 'Photon 100 CMOS detector'
_diffrn_measurement_method 'phi and omega scans'
_diffrn_radiation_monochromator graphite
_diffrn_radiation_source 'fine-focus sealed tube'
_diffrn_radiation_type MoK\a
_diffrn_radiation_wavelength 0.71073
_diffrn_reflns_av_R_equivalents 0.0863
_diffrn_reflns_av_sigmaI/netI 0.0677
_diffrn_reflns_limit_h_max 26
_diffrn_reflns_limit_h_min -26
_diffrn_reflns_limit_k_max 24
_diffrn_reflns_limit_k_min -24
_diffrn_reflns_limit_l_max 33
_diffrn_reflns_limit_l_min -33
_diffrn_reflns_number 220892
_diffrn_reflns_theta_full 34.44
_diffrn_reflns_theta_max 34.44
_diffrn_reflns_theta_min 2.78
_exptl_absorpt_coefficient_mu 0.484
_exptl_absorpt_correction_T_max 0.9310
_exptl_absorpt_correction_T_min 0.8490
_exptl_absorpt_correction_type multi-scan
_exptl_absorpt_process_details SADABS
_exptl_crystal_colour orange
_exptl_crystal_density_diffrn 1.313
_exptl_crystal_density_method 'not measured'
_exptl_crystal_description platy
_exptl_crystal_F_000 2328
_exptl_crystal_size_max 0.35
_exptl_crystal_size_mid 0.32
_exptl_crystal_size_min 0.15
_refine_diff_density_max 0.802
_refine_diff_density_min -0.652
_refine_diff_density_rms 0.091
_refine_ls_extinction_method none
_refine_ls_goodness_of_fit_ref 1.025
_refine_ls_hydrogen_treatment mixed
_refine_ls_matrix_type full
_refine_ls_number_parameters 899
_refine_ls_number_reflns 23051
_refine_ls_number_restraints 0
_refine_ls_restrained_S_all 1.025
_refine_ls_R_factor_all 0.1158
_refine_ls_R_factor_gt 0.0585
_refine_ls_shift/su_max 0.001
_refine_ls_shift/su_mean 0.000
_refine_ls_structure_factor_coef Fsqd
_refine_ls_weighting_details 'calc w=1/[\s^2^(Fo^2^)+(0.0741P)^2^+2.7441P] where P=(Fo^2^+2Fc^2^)/3'
_refine_ls_weighting_scheme calc
_refine_ls_wR_factor_gt 0.1334
_refine_ls_wR_factor_ref 0.1566
_reflns_number_gt 14432
_reflns_number_total 23051
_reflns_threshold_expression >2sigma(I)
_cod_data_source_file c6sc03450k2.cif
_cod_data_source_block n0466a-1
_cod_depositor_comments
;
The following automatic conversions were performed:

'_symmetry_cell_setting' value 'Monoclinic' changed to 'monoclinic'
according to
/usr/data/users/saulius/crontab/automatic-downloads/rss-feeds/RSC/lib/dictionaries/cif_core.dic
dictionary named 'cif_core.dic' version 2.4.2 from 2011-04-26.

Automatic conversion script
Id: cif_fix_values 4268 2015-11-12 08:31:59Z antanas 

 Adding full bibliography for 1544006--1544007.cif.
;
_cod_original_sg_symbol_H-M P2(1)/n
_cod_database_code 1544006

loop_
_symmetry_equiv_pos_as_xyz
'x, y, z'
'-x+1/2, y+1/2, -z+1/2'
'-x, -y, -z'
'x-1/2, -y-1/2, z-1/2'

loop_
_atom_site_label
_atom_site_type_symbol
_atom_site_fract_x
_atom_site_fract_y
_atom_site_fract_z
_atom_site_U_iso_or_equiv
_atom_site_adp_type
_atom_site_occupancy
_atom_site_symmetry_multiplicity
_atom_site_calc_flag
_atom_site_refinement_flags
_atom_site_disorder_assembly
_atom_site_disorder_group
Ni1 Ni 0.388777(12) 0.001465(13) 0.752004(9) 0.01569(6) Uani 1 1 d . . .
P2 P 0.33122(2) -0.02927(3) 0.659220(19) 0.01568(8) Uani 1 1 d . . .
P1 P 0.43603(2) 0.05493(3) 0.841853(18) 0.01462(8) Uani 1 1 d . . .
Na1 Na 0.16857(4) 0.96269(5) 0.31887(4) 0.02431(15) Uani 1 1 d . . .
C1 C 0.47378(10) -0.07987(12) 0.74719(8) 0.0228(3) Uani 1 1 d . . .
N1 N 0.29315(8) 0.07407(9) 0.76048(6) 0.0182(3) Uani 1 1 d . . .
O1 O 0.53854(8) -0.05826(11) 0.72829(7) 0.0360(3) Uani 1 1 d . . .
O2 O 0.45363(9) -0.15237(9) 0.76585(7) 0.0360(3) Uani 1 1 d . . .
C2 C 0.27825(9) 0.09800(10) 0.82061(8) 0.0173(3) Uani 1 1 d . . .
C10 C 0.25575(9) 0.05543(10) 0.64940(7) 0.0168(3) Uani 1 1 d . . .
C16 C 0.48743(10) -0.00578(10) 0.90950(7) 0.0182(3) Uani 1 1 d . . .
H16 H 0.4897 0.0310 0.9483 0.022 Uiso 1 1 calc R . .
C11 C 0.21353(10) 0.08076(11) 0.59200(8) 0.0209(3) Uani 1 1 d . . .
H11 H 0.2214 0.0496 0.5548 0.025 Uiso 1 1 calc R . .
C9 C 0.24478(9) 0.09942(10) 0.70624(7) 0.0165(3) Uani 1 1 d . . .
C3 C 0.34424(9) 0.09578(10) 0.86901(7) 0.0167(3) Uani 1 1 d . . .
C12 C 0.16021(10) 0.15038(11) 0.58751(8) 0.0227(3) Uani 1 1 d . . .
C7 C 0.20262(10) 0.11858(12) 0.83959(8) 0.0229(3) Uani 1 1 d . . .
H7 H 0.1564 0.1185 0.8091 0.027 Uiso 1 1 calc R . .
C14 C 0.19031(10) 0.16979(11) 0.70108(8) 0.0208(3) Uani 1 1 d . . .
H14 H 0.1811 0.2009 0.7380 0.025 Uiso 1 1 calc R . .
C5 C 0.25917(11) 0.14042(12) 0.94867(8) 0.0253(4) Uani 1 1 d . . .
C4 C 0.33397(10) 0.11752(11) 0.93109(8) 0.0215(3) Uani 1 1 d . . .
H4 H 0.3793 0.1167 0.9624 0.026 Uiso 1 1 calc R . .
C22 C 0.38074(11) -0.02645(13) 0.58638(8) 0.0253(4) Uani 1 1 d . . .
H22 H 0.3384 -0.0255 0.5491 0.030 Uiso 1 1 calc R . .
C19 C 0.50254(10) 0.14887(11) 0.83401(8) 0.0202(3) Uani 1 1 d . . .
H19 H 0.5543 0.1251 0.8223 0.024 Uiso 1 1 calc R . .
C13 C 0.15022(10) 0.19414(11) 0.64334(9) 0.0225(3) Uani 1 1 d . . .
H13 H 0.1147 0.2423 0.6416 0.027 Uiso 1 1 calc R . .
C25 C 0.27499(10) -0.13198(11) 0.65617(9) 0.0234(3) Uani 1 1 d . . .
H25 H 0.3150 -0.1802 0.6579 0.028 Uiso 1 1 calc R . .
C18 C 0.57328(11) -0.02880(13) 0.89751(9) 0.0259(4) Uani 1 1 d . . .
H18A H 0.5973 -0.0677 0.9309 0.039 Uiso 1 1 calc R . .
H18B H 0.6054 0.0242 0.8975 0.039 Uiso 1 1 calc R . .
H18C H 0.5720 -0.0576 0.8564 0.039 Uiso 1 1 calc R . .
C17 C 0.43984(12) -0.08764(12) 0.91946(9) 0.0285(4) Uani 1 1 d . . .
H17A H 0.4357 -0.1231 0.8811 0.043 Uiso 1 1 calc R . .
H17B H 0.3858 -0.0719 0.9288 0.043 Uiso 1 1 calc R . .
H17C H 0.4673 -0.1207 0.9549 0.043 Uiso 1 1 calc R . .
C6 C 0.19450(11) 0.13880(13) 0.90165(9) 0.0257(4) Uani 1 1 d . . .
H6 H 0.1425 0.1521 0.9125 0.031 Uiso 1 1 calc R . .
C23 C 0.43370(13) -0.10653(16) 0.58155(10) 0.0363(5) Uani 1 1 d . . .
H23A H 0.4608 -0.1025 0.5434 0.054 Uiso 1 1 calc R . .
H23B H 0.4002 -0.1587 0.5794 0.054 Uiso 1 1 calc R . .
H23C H 0.4739 -0.1096 0.6188 0.054 Uiso 1 1 calc R . .
C26 C 0.21615(13) -0.14410(14) 0.59647(11) 0.0372(5) Uani 1 1 d . . .
H26A H 0.1892 -0.2003 0.5981 0.056 Uiso 1 1 calc R . .
H26B H 0.2455 -0.1421 0.5593 0.056 Uiso 1 1 calc R . .
H26C H 0.1760 -0.0977 0.5936 0.056 Uiso 1 1 calc R . .
C15 C 0.11838(12) 0.18017(14) 0.52439(9) 0.0313(4) Uani 1 1 d . . .
H15A H 0.0670 0.2072 0.5305 0.047 Uiso 1 1 calc R . .
H15B H 0.1087 0.1303 0.4961 0.047 Uiso 1 1 calc R . .
H15C H 0.1524 0.2223 0.5057 0.047 Uiso 1 1 calc R . .
C20 C 0.46699(13) 0.20491(13) 0.77862(10) 0.0323(4) Uani 1 1 d . . .
H20A H 0.4167 0.2311 0.7886 0.048 Uiso 1 1 calc R . .
H20B H 0.4562 0.1689 0.7407 0.048 Uiso 1 1 calc R . .
H20C H 0.5052 0.2507 0.7711 0.048 Uiso 1 1 calc R . .
C27 C 0.23214(12) -0.13790(14) 0.71564(10) 0.0323(4) Uani 1 1 d . . .
H27A H 0.1941 -0.0898 0.7162 0.048 Uiso 1 1 calc R . .
H27B H 0.2719 -0.1348 0.7532 0.048 Uiso 1 1 calc R . .
H27C H 0.2030 -0.1929 0.7156 0.048 Uiso 1 1 calc R . .
C8 C 0.24884(13) 0.16679(17) 1.01567(9) 0.0382(5) Uani 1 1 d . . .
H8A H 0.2798 0.2196 1.0267 0.057 Uiso 1 1 calc R . .
H8B H 0.2681 0.1202 1.0448 0.057 Uiso 1 1 calc R . .
H8C H 0.1919 0.1777 1.0189 0.057 Uiso 1 1 calc R . .
C21 C 0.52357(14) 0.20162(14) 0.89388(10) 0.0364(5) Uani 1 1 d . . .
H21A H 0.5632 0.2460 0.8865 0.055 Uiso 1 1 calc R . .
H21B H 0.5461 0.1633 0.9282 0.055 Uiso 1 1 calc R . .
H21C H 0.4750 0.2295 0.9056 0.055 Uiso 1 1 calc R . .
C24 C 0.42975(13) 0.05685(16) 0.58664(11) 0.0368(5) Uani 1 1 d . . .
H24A H 0.4701 0.0577 0.6239 0.055 Uiso 1 1 calc R . .
H24B H 0.3939 0.1068 0.5879 0.055 Uiso 1 1 calc R . .
H24C H 0.4567 0.0595 0.5483 0.055 Uiso 1 1 calc R . .
O3A O 0.12952(13) 0.86210(15) 0.40090(12) 0.0307(5) Uani 0.646(3) 1 d P A 1
O4A O 0.11486(13) 0.82684(16) 0.27007(12) 0.0347(6) Uani 0.646(3) 1 d P A 1
O5A O 0.04648(14) 0.98936(15) 0.24479(12) 0.0339(6) Uani 0.646(3) 1 d P A 1
O6A O 0.06167(14) 1.02593(16) 0.37446(12) 0.0337(6) Uani 0.646(3) 1 d P A 1
C28A C 0.0835(7) 0.7997(6) 0.3813(6) 0.066(3) Uani 0.646(3) 1 d P A 1
H28A H 0.0276 0.8206 0.3709 0.079 Uiso 0.646(3) 1 calc PR A 1
H28B H 0.0840 0.7545 0.4142 0.079 Uiso 0.646(3) 1 calc PR A 1
C29A C 0.1174(3) 0.7604(3) 0.3181(2) 0.0366(10) Uani 0.646(3) 1 d P A 1
H29A H 0.1734 0.7400 0.3288 0.044 Uiso 0.646(3) 1 calc PR A 1
H29B H 0.0841 0.7105 0.3019 0.044 Uiso 0.646(3) 1 calc PR A 1
C30A C 0.0394(6) 0.8263(6) 0.2351(6) 0.045(2) Uani 0.646(3) 1 d P A 1
H30A H -0.0037 0.8212 0.2629 0.053 Uiso 0.646(3) 1 calc PR A 1
H30B H 0.0343 0.7782 0.2042 0.053 Uiso 0.646(3) 1 calc PR A 1
C31A C 0.0365(3) 0.9189(3) 0.2002(2) 0.0404(10) Uani 0.646(3) 1 d P A 1
H31A H 0.0797 0.9215 0.1723 0.048 Uiso 0.646(3) 1 calc PR A 1
H31B H -0.0156 0.9252 0.1735 0.048 Uiso 0.646(3) 1 calc PR A 1
C32A C -0.0232(5) 1.0079(7) 0.2735(4) 0.0420(18) Uani 0.646(3) 1 d P A 1
H32A H -0.0470 0.9540 0.2882 0.050 Uiso 0.646(3) 1 calc PR A 1
H32B H -0.0638 1.0373 0.2433 0.050 Uiso 0.646(3) 1 calc PR A 1
C33A C 0.0035(4) 1.0657(4) 0.3280(3) 0.0461(14) Uani 0.646(3) 1 d P A 1
H33A H 0.0271 1.1189 0.3120 0.055 Uiso 0.646(3) 1 calc PR A 1
H33B H -0.0440 1.0830 0.3486 0.055 Uiso 0.646(3) 1 calc PR A 1
C34A C 0.0270(8) 0.9703(9) 0.4163(5) 0.044(2) Uani 0.646(3) 1 d P A 1
H34A H -0.0166 0.9357 0.3930 0.053 Uiso 0.646(3) 1 calc PR A 1
H34B H 0.0041 1.0045 0.4492 0.053 Uiso 0.646(3) 1 calc PR A 1
C35A C 0.0930(5) 0.9114(5) 0.4463(4) 0.0419(16) Uani 0.646(3) 1 d P A 1
H35A H 0.1347 0.9469 0.4711 0.050 Uiso 0.646(3) 1 calc PR A 1
H35B H 0.0702 0.8714 0.4758 0.050 Uiso 0.646(3) 1 calc PR A 1
O7A O 0.27413(14) 1.01754(19) 0.40603(12) 0.0385(6) Uani 0.651(3) 1 d P A 1
O8A O 0.20862(14) 1.11782(16) 0.30360(13) 0.0383(6) Uani 0.651(3) 1 d P A 1
O9A O 0.22920(13) 0.97885(17) 0.22222(11) 0.0347(6) Uani 0.651(3) 1 d P A 1
O10A O 0.29371(14) 0.87591(16) 0.32554(13) 0.0360(6) Uani 0.651(3) 1 d P A 1
C36A C 0.2737(10) 1.1068(8) 0.4055(5) 0.056(3) Uani 0.651(3) 1 d P A 1
H36A H 0.3200 1.1274 0.4348 0.067 Uiso 0.651(3) 1 calc PR A 1
H36B H 0.2242 1.1268 0.4224 0.067 Uiso 0.651(3) 1 calc PR A 1
C37A C 0.2773(3) 1.1488(3) 0.3425(2) 0.0468(10) Uani 0.651(3) 1 d P A 1
H37A H 0.2756 1.2127 0.3463 0.056 Uiso 0.651(3) 1 calc PR A 1
H37B H 0.3272 1.1322 0.3249 0.056 Uiso 0.651(3) 1 calc PR A 1
C38A C 0.2109(4) 1.1333(5) 0.2403(3) 0.0330(12) Uani 0.651(3) 1 d P A 1
H38A H 0.2343 1.1912 0.2344 0.040 Uiso 0.651(3) 1 calc PR A 1
H38B H 0.1557 1.1324 0.2178 0.040 Uiso 0.651(3) 1 calc PR A 1
C39A C 0.2651(2) 1.0594(3) 0.2118(2) 0.0352(9) Uani 0.651(3) 1 d P A 1
H39A H 0.2666 1.0688 0.1660 0.042 Uiso 0.651(3) 1 calc PR A 1
H39B H 0.3208 1.0611 0.2333 0.042 Uiso 0.651(3) 1 calc PR A 1
C40A C 0.2783(5) 0.9065(7) 0.2145(5) 0.043(2) Uani 0.651(3) 1 d P A 1
H40A H 0.3082 0.9162 0.1777 0.052 Uiso 0.651(3) 1 calc PR A 1
H40B H 0.2441 0.8546 0.2058 0.052 Uiso 0.651(3) 1 calc PR A 1
C41A C 0.3389(5) 0.8902(5) 0.2741(3) 0.0388(15) Uani 0.651(3) 1 d P A 1
H41A H 0.3725 0.8389 0.2677 0.047 Uiso 0.651(3) 1 calc PR A 1
H41B H 0.3746 0.9409 0.2827 0.047 Uiso 0.651(3) 1 calc PR A 1
C42A C 0.3403(4) 0.8878(5) 0.3852(3) 0.0426(16) Uani 0.651(3) 1 d P A 1
H42A H 0.3935 0.8602 0.3843 0.051 Uiso 0.651(3) 1 calc PR A 1
H42B H 0.3132 0.8585 0.4182 0.051 Uiso 0.651(3) 1 calc PR A 1
C43A C 0.3520(5) 0.9826(5) 0.4023(5) 0.0431(18) Uani 0.651(3) 1 d P A 1
H43A H 0.3859 0.9886 0.4433 0.052 Uiso 0.651(3) 1 calc PR A 1
H43B H 0.3785 1.0132 0.3696 0.052 Uiso 0.651(3) 1 calc PR A 1
O3B O 0.1321(2) 0.8148(3) 0.3472(2) 0.0369(12) Uani 0.354(3) 1 d P A 2
O4B O 0.0727(2) 0.8960(3) 0.2324(2) 0.0340(11) Uani 0.354(3) 1 d P A 2
O5B O 0.0361(3) 1.0450(3) 0.2965(2) 0.0335(11) Uani 0.354(3) 1 d P A 2
O6B O 0.0938(3) 0.9650(3) 0.4118(2) 0.0369(11) Uani 0.354(3) 1 d P A 2
C28B C 0.1033(5) 0.7685(5) 0.2868(5) 0.039(2) Uani 0.354(3) 1 d P A 2
H28C H 0.0773 0.7133 0.2963 0.046 Uiso 0.354(3) 1 calc PR A 2
H28D H 0.1495 0.7551 0.2635 0.046 Uiso 0.354(3) 1 calc PR A 2
C29B C 0.0340(15) 0.8344(16) 0.2398(14) 0.087(8) Uani 0.354(3) 1 d P A 2
H29C H 0.0150 0.8061 0.1991 0.105 Uiso 0.354(3) 1 calc PR A 2
H29D H -0.0129 0.8489 0.2621 0.105 Uiso 0.354(3) 1 calc PR A 2
C30B C 0.0157(4) 0.9609(6) 0.2072(4) 0.0346(16) Uani 0.354(3) 1 d P A 2
H30C H -0.0260 0.9332 0.1769 0.042 Uiso 0.354(3) 1 calc PR A 2
H30D H 0.0438 1.0046 0.1838 0.042 Uiso 0.354(3) 1 calc PR A 2
C31B C -0.0231(10) 1.0044(12) 0.2568(8) 0.043(3) Uani 0.354(3) 1 d P A 2
H31C H -0.0626 1.0474 0.2378 0.051 Uiso 0.354(3) 1 calc PR A 2
H31D H -0.0516 0.9616 0.2805 0.051 Uiso 0.354(3) 1 calc PR A 2
C32B C 0.0132(7) 1.0680(8) 0.3568(5) 0.044(3) Uani 0.354(3) 1 d P A 2
H32C H -0.0420 1.0919 0.3513 0.053 Uiso 0.354(3) 1 calc PR A 2
H32D H 0.0498 1.1134 0.3762 0.053 Uiso 0.354(3) 1 calc PR A 2
C33B C 0.0164(17) 0.9893(18) 0.4007(9) 0.051(5) Uani 0.354(3) 1 d P A 2
H33C H -0.0045 1.0045 0.4408 0.061 Uiso 0.354(3) 1 calc PR A 2
H33D H -0.0167 0.9415 0.3804 0.061 Uiso 0.354(3) 1 calc PR A 2
C34B C 0.1049(10) 0.8780(9) 0.4391(6) 0.049(3) Uani 0.354(3) 1 d P A 2
H34C H 0.0708 0.8722 0.4738 0.059 Uiso 0.354(3) 1 calc PR A 2
H34D H 0.1616 0.8715 0.4576 0.059 Uiso 0.354(3) 1 calc PR A 2
C35B C 0.0795(13) 0.7892(12) 0.3810(9) 0.043(3) Uani 0.354(3) 1 d P A 2
H35C H 0.0904 0.7307 0.3991 0.051 Uiso 0.354(3) 1 calc PR A 2
H35D H 0.0240 0.7929 0.3594 0.051 Uiso 0.354(3) 1 calc PR A 2
O7B O 0.2932(2) 0.9396(3) 0.38847(19) 0.0340(11) Uani 0.349(3) 1 d P A 2
O8B O 0.2306(3) 1.1036(3) 0.3559(2) 0.0408(12) Uani 0.349(3) 1 d P A 2
O9B O 0.2004(2) 1.0505(3) 0.2282(2) 0.0353(11) Uani 0.349(3) 1 d P A 2
O10B O 0.2651(2) 0.8847(3) 0.2626(2) 0.0363(11) Uani 0.349(3) 1 d P A 2
C36B C 0.3398(10) 1.0147(9) 0.4006(8) 0.042(3) Uani 0.349(3) 1 d P A 2
H36C H 0.3701 1.0262 0.3643 0.051 Uiso 0.349(3) 1 calc PR A 2
H36D H 0.3792 1.0051 0.4384 0.051 Uiso 0.349(3) 1 calc PR A 2
C37B C 0.2868(17) 1.0951(19) 0.4119(9) 0.059(7) Uani 0.349(3) 1 d P A 2
H37C H 0.2581 1.0861 0.4494 0.071 Uiso 0.349(3) 1 calc PR A 2
H37D H 0.3204 1.1478 0.4186 0.071 Uiso 0.349(3) 1 calc PR A 2
C38B C 0.2634(5) 1.1501(5) 0.3067(4) 0.0460(19) Uani 0.349(3) 1 d P A 2
H38C H 0.3209 1.1354 0.3066 0.055 Uiso 0.349(3) 1 calc PR A 2
H38D H 0.2590 1.2132 0.3135 0.055 Uiso 0.349(3) 1 calc PR A 2
C39B C 0.2152(13) 1.1240(16) 0.2429(12) 0.104(9) Uani 0.349(3) 1 d P A 2
H39C H 0.1629 1.1545 0.2407 0.124 Uiso 0.349(3) 1 calc PR A 2
H39D H 0.2440 1.1491 0.2093 0.124 Uiso 0.349(3) 1 calc PR A 2
C40B C 0.2675(5) 1.0151(6) 0.1994(4) 0.0395(18) Uani 0.349(3) 1 d P A 2
H40C H 0.3190 1.0338 0.2230 0.047 Uiso 0.349(3) 1 calc PR A 2
H40D H 0.2657 1.0354 0.1552 0.047 Uiso 0.349(3) 1 calc PR A 2
C41B C 0.2601(11) 0.9210(16) 0.2013(11) 0.050(5) Uani 0.349(3) 1 d P A 2
H41C H 0.2079 0.9044 0.1777 0.061 Uiso 0.349(3) 1 calc PR A 2
H41D H 0.3030 0.8954 0.1790 0.061 Uiso 0.349(3) 1 calc PR A 2
C42B C 0.3442(9) 0.8759(11) 0.2951(7) 0.044(3) Uani 0.349(3) 1 d P A 2
H42C H 0.3771 0.9275 0.2883 0.053 Uiso 0.349(3) 1 calc PR A 2
H42D H 0.3711 0.8240 0.2803 0.053 Uiso 0.349(3) 1 calc PR A 2
C43B C 0.3330(9) 0.8673(10) 0.3625(5) 0.042(3) Uani 0.349(3) 1 d P A 2
H43C H 0.3014 0.8142 0.3679 0.051 Uiso 0.349(3) 1 calc PR A 2
H43D H 0.3863 0.8596 0.3872 0.051 Uiso 0.349(3) 1 calc PR A 2
O14 O 0.86062(17) 0.1506(3) -0.06978(13) 0.1265(14) Uani 1 1 d . . .
O15 O 0.76537(13) 0.16538(14) 0.03808(9) 0.0627(5) Uani 1 1 d . D .
C45 C 1.0534(2) 0.1464(3) 0.08872(14) 0.0793(11) Uani 1 1 d . . .
H45A H 1.0768 0.0950 0.1119 0.095 Uiso 1 1 calc R B 1
H45B H 1.0977 0.1875 0.0842 0.095 Uiso 1 1 calc R B 1
C48 C 0.8265(2) 0.0809(3) -0.03819(19) 0.0858(11) Uani 1 1 d . D .
H48A H 0.8661 0.0601 -0.0033 0.103 Uiso 1 1 calc R . .
H48B H 0.8142 0.0324 -0.0682 0.103 Uiso 1 1 calc R . .
C49 C 0.75272(18) 0.1075(2) -0.01259(15) 0.0657(9) Uani 1 1 d . . .
H49A H 0.7161 0.1348 -0.0468 0.079 Uiso 1 1 calc R D .
H49B H 0.7256 0.0552 0.0014 0.079 Uiso 1 1 calc R . .
C50 C 0.78522(15) 0.1284(2) 0.09961(12) 0.0518(6) Uani 1 1 d . . .
H50A H 0.8009 0.0670 0.0958 0.062 Uiso 1 1 calc R D .
H50B H 0.7380 0.1309 0.1234 0.062 Uiso 1 1 calc R . .
C51 C 0.85310(17) 0.1782(3) 0.13376(13) 0.0704(10) Uani 1 1 d . D .
H51A H 0.8561 0.1705 0.1801 0.084 Uiso 1 1 calc R C 1
H51B H 0.8494 0.2407 0.1234 0.084 Uiso 1 1 calc R C 1
O11A O 0.92454(19) 0.1349(2) 0.10675(15) 0.0364(9) Uani 0.545(5) 1 d P D 1
O12A O 1.0160(3) 0.1185(3) 0.0235(3) 0.0784(16) Uani 0.545(5) 1 d P D 1
C44A C 0.9963(3) 0.1869(4) 0.1253(3) 0.0440(12) Uani 0.545(5) 1 d P D 1
H44A H 0.9875 0.2485 0.1135 0.053 Uiso 0.545(5) 1 calc PR D 1
H44B H 1.0137 0.1826 0.1712 0.053 Uiso 0.545(5) 1 calc PR D 1
C46A C 0.9947(4) 0.1894(7) -0.0115(4) 0.082(3) Uani 0.545(5) 1 d P D 1
H46A H 1.0442 0.2164 -0.0238 0.099 Uiso 0.545(5) 1 calc PR D 1
H46B H 0.9701 0.2315 0.0155 0.099 Uiso 0.545(5) 1 calc PR D 1
C47A C 0.9392(5) 0.1756(7) -0.0687(5) 0.100(3) Uani 0.545(5) 1 d P D 1
H47A H 0.9383 0.2304 -0.0928 0.120 Uiso 0.545(5) 1 calc PR D 1
H47B H 0.9648 0.1319 -0.0938 0.120 Uiso 0.545(5) 1 calc PR D 1
O11B O 0.9195(3) 0.1997(4) 0.1112(2) 0.0645(16) Uani 0.455(5) 1 d P D 2
O12B O 1.0505(2) 0.1851(4) 0.02539(18) 0.0588(16) Uani 0.455(5) 1 d P D 2
C44B C 0.9750(5) 0.1364(7) 0.1286(3) 0.064(2) Uani 0.455(5) 1 d P D 2
H44C H 0.9502 0.0788 0.1203 0.077 Uiso 0.455(5) 1 calc PR D 2
H44D H 0.9929 0.1409 0.1745 0.077 Uiso 0.455(5) 1 calc PR D 2
C46B C 0.9958(5) 0.1233(8) -0.0178(4) 0.067(3) Uani 0.455(5) 1 d P D 2
H46C H 0.9816 0.0707 0.0050 0.081 Uiso 0.455(5) 1 calc PR D 2
H46D H 1.0207 0.1064 -0.0559 0.081 Uiso 0.455(5) 1 calc PR D 2
C47B C 0.9187(4) 0.1862(7) -0.0351(3) 0.072(3) Uani 0.455(5) 1 d P D 2
H47C H 0.8993 0.2058 0.0046 0.086 Uiso 0.455(5) 1 calc PR D 2
H47D H 0.9361 0.2381 -0.0572 0.086 Uiso 0.455(5) 1 calc PR D 2

loop_
_atom_site_aniso_label
_atom_site_aniso_U_11
_atom_site_aniso_U_22
_atom_site_aniso_U_33
_atom_site_aniso_U_23
_atom_site_aniso_U_13
_atom_site_aniso_U_12
Ni1 0.01306(9) 0.01939(10) 0.01406(9) -0.00228(8) -0.00078(7) 0.00145(7)
P2 0.01364(17) 0.01875(19) 0.01429(18) -0.00176(15) 0.00019(14) -0.00066(14)
P1 0.01280(17) 0.01730(18) 0.01331(17) -0.00037(14) -0.00038(13) 0.00057(14)
Na1 0.0181(3) 0.0265(4) 0.0290(4) 0.0017(3) 0.0053(3) -0.0045(3)
C1 0.0188(8) 0.0299(9) 0.0188(8) -0.0058(7) -0.0015(6) 0.0049(7)
N1 0.0144(6) 0.0232(7) 0.0161(6) -0.0030(5) -0.0014(5) 0.0038(5)
O1 0.0179(6) 0.0577(10) 0.0328(8) -0.0072(7) 0.0044(5) 0.0034(6)
O2 0.0416(8) 0.0225(7) 0.0425(8) -0.0004(6) -0.0004(7) 0.0079(6)
C2 0.0149(7) 0.0184(7) 0.0184(7) -0.0012(6) 0.0010(6) 0.0001(6)
C10 0.0154(7) 0.0167(7) 0.0177(7) 0.0009(6) -0.0005(5) -0.0003(5)
C16 0.0198(7) 0.0196(7) 0.0146(7) 0.0020(6) -0.0007(6) 0.0011(6)
C11 0.0204(8) 0.0235(8) 0.0181(7) 0.0010(6) -0.0007(6) -0.0017(6)
C9 0.0129(6) 0.0171(7) 0.0188(7) 0.0000(6) -0.0011(5) -0.0021(5)
C3 0.0147(7) 0.0192(7) 0.0160(7) -0.0013(6) 0.0012(5) 0.0013(6)
C12 0.0202(8) 0.0231(8) 0.0232(8) 0.0071(7) -0.0041(6) -0.0017(6)
C7 0.0133(7) 0.0304(9) 0.0247(8) -0.0032(7) 0.0011(6) 0.0005(6)
C14 0.0180(7) 0.0192(8) 0.0241(8) -0.0027(6) -0.0020(6) 0.0002(6)
C5 0.0259(9) 0.0299(9) 0.0210(8) -0.0010(7) 0.0060(7) 0.0055(7)
C4 0.0204(8) 0.0254(8) 0.0182(7) -0.0008(6) 0.0002(6) 0.0038(6)
C22 0.0212(8) 0.0394(10) 0.0153(7) -0.0015(7) 0.0021(6) -0.0004(7)
C19 0.0177(7) 0.0213(8) 0.0215(8) 0.0019(6) 0.0015(6) -0.0018(6)
C13 0.0195(8) 0.0174(8) 0.0293(9) 0.0031(6) -0.0034(7) 0.0003(6)
C25 0.0185(8) 0.0187(8) 0.0321(9) -0.0028(7) -0.0008(7) -0.0021(6)
C18 0.0205(8) 0.0321(9) 0.0241(8) 0.0053(7) -0.0020(7) 0.0066(7)
C17 0.0326(10) 0.0239(9) 0.0287(9) 0.0068(7) 0.0026(8) -0.0037(7)
C6 0.0194(8) 0.0308(9) 0.0280(9) -0.0015(7) 0.0074(7) 0.0029(7)
C23 0.0310(10) 0.0506(13) 0.0287(10) -0.0091(9) 0.0093(8) 0.0079(9)
C26 0.0327(10) 0.0324(11) 0.0439(12) -0.0096(9) -0.0069(9) -0.0092(8)
C15 0.0314(10) 0.0351(10) 0.0255(9) 0.0095(8) -0.0044(7) 0.0033(8)
C20 0.0335(10) 0.0269(10) 0.0358(11) 0.0122(8) 0.0009(8) -0.0009(8)
C27 0.0243(9) 0.0311(10) 0.0419(11) 0.0104(9) 0.0057(8) -0.0031(7)
C8 0.0371(11) 0.0564(14) 0.0224(9) -0.0038(9) 0.0085(8) 0.0157(10)
C21 0.0446(12) 0.0301(10) 0.0336(11) -0.0073(8) 0.0006(9) -0.0155(9)
C24 0.0298(10) 0.0488(13) 0.0341(11) 0.0058(9) 0.0127(8) -0.0070(9)
O3A 0.0217(10) 0.0357(12) 0.0343(13) 0.0050(10) 0.0021(9) -0.0049(9)
O4A 0.0265(11) 0.0343(14) 0.0443(14) -0.0085(10) 0.0086(10) -0.0098(9)
O5A 0.0239(11) 0.0411(14) 0.0365(13) 0.0050(10) 0.0030(10) -0.0033(9)
O6A 0.0295(12) 0.0312(12) 0.0412(13) -0.0056(10) 0.0070(10) -0.0021(10)
C28A 0.026(3) 0.054(5) 0.115(7) 0.062(5) -0.002(3) -0.005(3)
C29A 0.029(2) 0.0215(18) 0.059(3) -0.004(2) 0.003(2) -0.0029(14)
C30A 0.022(3) 0.039(3) 0.070(5) -0.023(3) -0.005(3) -0.001(2)
C31A 0.037(2) 0.055(3) 0.0284(19) -0.003(2) -0.0007(17) -0.012(2)
C32A 0.021(2) 0.051(3) 0.054(4) 0.007(3) 0.006(2) 0.014(2)
C33A 0.037(2) 0.039(3) 0.062(4) 0.001(3) 0.004(3) 0.0172(19)
C34A 0.041(5) 0.059(5) 0.036(4) -0.013(3) 0.021(3) -0.014(4)
C35A 0.040(3) 0.062(5) 0.025(2) -0.003(3) 0.0061(16) -0.010(3)
O7A 0.0271(12) 0.0556(18) 0.0335(13) -0.0005(11) 0.0067(9) -0.0122(11)
O8A 0.0308(12) 0.0344(13) 0.0513(17) 0.0044(11) 0.0115(11) -0.0074(10)
O9A 0.0235(11) 0.0485(15) 0.0336(12) -0.0032(11) 0.0100(9) -0.0111(10)
O10A 0.0223(11) 0.0415(13) 0.0466(15) 0.0098(11) 0.0142(11) -0.0004(9)
C36A 0.049(5) 0.064(4) 0.054(6) -0.024(4) 0.006(4) -0.026(4)
C37A 0.047(2) 0.037(2) 0.056(3) -0.005(2) 0.008(2) -0.0178(17)
C38A 0.023(3) 0.033(2) 0.041(2) 0.018(2) -0.0040(19) -0.0040(19)
C39A 0.0258(17) 0.052(3) 0.0284(19) 0.0124(18) 0.0042(13) -0.0092(19)
C40A 0.033(4) 0.051(3) 0.050(5) -0.021(3) 0.023(3) -0.011(3)
C41A 0.028(3) 0.031(3) 0.061(4) 0.004(3) 0.024(3) 0.0055(18)
C42A 0.0200(19) 0.059(4) 0.048(4) 0.028(3) 0.003(3) 0.004(2)
C43A 0.021(2) 0.078(5) 0.029(2) 0.013(3) 0.0001(16) -0.006(3)
O3B 0.0221(19) 0.029(2) 0.060(3) 0.011(2) 0.0074(19) -0.0003(16)
O4B 0.021(2) 0.047(3) 0.034(2) -0.006(2) 0.0054(18) -0.0132(18)
O5B 0.023(2) 0.032(2) 0.046(3) 0.0109(19) 0.0072(19) 0.0001(17)
O6B 0.031(2) 0.048(3) 0.032(2) -0.009(2) 0.0043(18) -0.0096(19)
C28B 0.021(3) 0.020(4) 0.074(6) -0.014(4) 0.003(4) -0.003(2)
C29B 0.064(12) 0.118(16) 0.082(11) -0.074(11) 0.018(8) -0.049(10)
C30B 0.026(3) 0.043(4) 0.033(4) 0.008(3) -0.006(3) -0.016(3)
C31B 0.026(4) 0.033(4) 0.069(8) 0.000(4) 0.002(4) -0.013(3)
C32B 0.032(5) 0.032(4) 0.071(7) -0.015(6) 0.016(5) 0.001(3)
C33B 0.044(7) 0.071(13) 0.041(10) -0.022(7) 0.017(7) -0.004(7)
C34B 0.050(7) 0.072(9) 0.024(6) 0.019(6) -0.005(5) -0.027(7)
C35B 0.026(4) 0.033(4) 0.069(8) 0.000(4) 0.002(4) -0.013(3)
O7B 0.0201(19) 0.054(3) 0.029(2) 0.0072(19) 0.0040(15) -0.0081(19)
O8B 0.039(2) 0.041(3) 0.043(3) 0.003(2) 0.010(2) -0.011(2)
O9B 0.0200(19) 0.046(3) 0.040(2) 0.012(2) 0.0052(17) -0.0048(18)
O10B 0.0175(18) 0.052(3) 0.039(3) -0.002(2) 0.0051(17) -0.0020(17)
C36B 0.030(7) 0.069(9) 0.025(4) 0.003(6) -0.008(4) -0.016(6)
C37B 0.046(9) 0.117(16) 0.014(4) 0.004(6) 0.000(4) -0.026(8)
C38B 0.043(4) 0.040(4) 0.053(5) 0.013(4) -0.002(4) -0.017(3)
C39B 0.049(10) 0.097(14) 0.164(18) 0.097(12) 0.014(10) -0.008(9)
C40B 0.022(3) 0.061(6) 0.036(4) 0.006(4) 0.005(3) -0.004(4)
C41B 0.029(7) 0.078(11) 0.045(7) -0.011(6) 0.008(5) -0.020(7)
C42B 0.020(3) 0.044(6) 0.068(9) 0.010(5) 0.000(5) 0.002(4)
C43B 0.030(5) 0.049(6) 0.048(7) 0.017(5) 0.007(6) 0.008(4)
O14 0.0674(17) 0.238(4) 0.0714(17) 0.063(2) -0.0039(14) -0.027(2)
O15 0.0644(13) 0.0678(13) 0.0522(11) -0.0097(10) -0.0085(10) 0.0097(10)
C45 0.065(2) 0.130(3) 0.0432(16) 0.0072(19) 0.0083(14) 0.034(2)
C48 0.082(3) 0.106(3) 0.073(2) -0.004(2) 0.023(2) 0.014(2)
C49 0.0499(16) 0.088(2) 0.0595(18) -0.0263(17) 0.0080(14) -0.0103(15)
C50 0.0385(13) 0.0701(18) 0.0477(14) -0.0011(13) 0.0090(11) 0.0028(12)
C51 0.0420(14) 0.135(3) 0.0339(13) 0.0079(16) 0.0036(11) -0.0144(17)
O11A 0.0276(15) 0.039(2) 0.0430(17) -0.0045(13) 0.0060(13) 0.0065(13)
O12A 0.068(3) 0.078(3) 0.092(4) -0.003(3) 0.024(3) 0.007(3)
C44A 0.030(2) 0.054(3) 0.048(3) -0.003(2) 0.0007(18) -0.011(2)
C46A 0.052(4) 0.118(7) 0.081(5) 0.043(5) 0.024(4) 0.004(4)
C47A 0.082(6) 0.135(8) 0.086(6) 0.012(6) 0.021(5) -0.012(5)
O11B 0.053(3) 0.075(4) 0.066(3) 0.001(3) 0.010(2) 0.004(2)
O12B 0.0229(19) 0.115(4) 0.037(2) 0.017(2) -0.0005(15) -0.022(2)
C44B 0.057(5) 0.096(7) 0.040(3) 0.013(4) 0.004(3) 0.032(5)
C46B 0.051(4) 0.124(8) 0.027(3) -0.003(4) 0.006(3) -0.004(5)
C47B 0.029(3) 0.153(8) 0.033(3) 0.023(4) 0.003(2) -0.027(4)

loop_
_atom_type_symbol
_atom_type_description
_atom_type_scat_dispersion_real
_atom_type_scat_dispersion_imag
_atom_type_scat_source
C C 0.0033 0.0016 'International Tables Vol C Tables 4.2.6.8 and 6.1.1.4'
H H 0.0000 0.0000 'International Tables Vol C Tables 4.2.6.8 and 6.1.1.4'
N N 0.0061 0.0033 'International Tables Vol C Tables 4.2.6.8 and 6.1.1.4'
O O 0.0106 0.0060 'International Tables Vol C Tables 4.2.6.8 and 6.1.1.4'
Na Na 0.0362 0.0249 'International Tables Vol C Tables 4.2.6.8 and 6.1.1.4'
P P 0.1023 0.0942 'International Tables Vol C Tables 4.2.6.8 and 6.1.1.4'
Ni Ni 0.3393 1.1124 'International Tables Vol C Tables 4.2.6.8 and 6.1.1.4'

loop_
_geom_angle_atom_site_label_1
_geom_angle_atom_site_label_2
_geom_angle_atom_site_label_3
_geom_angle
C1 Ni1 N1 173.13(7)
C1 Ni1 P2 93.54(5)
N1 Ni1 P2 85.93(4)
C1 Ni1 P1 95.85(5)
N1 Ni1 P1 85.30(4)
P2 Ni1 P1 169.506(19)
C1 Ni1 O2 26.66(7)
N1 Ni1 O2 146.48(6)
P2 Ni1 O2 92.21(4)
P1 Ni1 O2 98.29(4)
C1 Ni1 O1 22.49(7)
N1 Ni1 O1 164.37(6)
P2 Ni1 O1 94.36(3)
P1 Ni1 O1 92.54(3)
O2 Ni1 O1 49.15(5)
C10 P2 C25 105.66(8)
C10 P2 C22 105.23(8)
C25 P2 C22 105.64(9)
C10 P2 Ni1 100.24(5)
C25 P2 Ni1 113.25(6)
C22 P2 Ni1 124.87(6)
C3 P1 C16 105.16(7)
C3 P1 C19 107.35(8)
C16 P1 C19 103.80(8)
C3 P1 Ni1 100.41(5)
C16 P1 Ni1 126.15(6)
C19 P1 Ni1 112.54(6)
O9A Na1 O7B 96.76(11)
O9A Na1 O10B 42.46(13)
O7B Na1 O10B 69.98(15)
O9A Na1 O3B 116.58(13)
O7B Na1 O3B 86.23(15)
O10B Na1 O3B 82.00(15)
O9A Na1 O6A 140.57(9)
O7B Na1 O6A 112.59(12)
O10B Na1 O6A 173.34(12)
O3B Na1 O6A 91.96(12)
O9A Na1 O4A 84.11(8)
O7B Na1 O4A 112.05(13)
O10B Na1 O4A 66.60(12)
O3B Na1 O4A 39.07(13)
O6A Na1 O4A 106.89(8)
O9A Na1 O6B 171.28(14)
O7B Na1 O6B 89.64(14)
O10B Na1 O6B 146.18(17)
O3B Na1 O6B 69.61(16)
O6A Na1 O6B 30.71(13)
O4A Na1 O6B 99.00(12)
O9A Na1 O5A 80.64(8)
O7B Na1 O5A 177.22(11)
O10B Na1 O5A 108.37(12)
O3B Na1 O5A 95.79(12)
O6A Na1 O5A 69.30(8)
O4A Na1 O5A 68.78(8)
O6B Na1 O5A 92.85(12)
O9A Na1 O9B 28.87(13)
O7B Na1 O9B 107.91(13)
O10B Na1 O9B 70.69(16)
O3B Na1 O9B 141.73(17)
O6A Na1 O9B 113.30(13)
O4A Na1 O9B 103.81(13)
O6B Na1 O9B 142.91(17)
O5A Na1 O9B 69.33(11)
O9A Na1 O10A 70.52(9)
O7B Na1 O10A 39.53(13)
O10B Na1 O10A 32.49(12)
O3B Na1 O10A 73.54(11)
O6A Na1 O10A 147.69(9)
O4A Na1 O10A 80.11(8)
O6B Na1 O10A 117.96(13)
O5A Na1 O10A 139.38(9)
O9B Na1 O10A 94.70(12)
O9A Na1 O3A 146.88(9)
O7B Na1 O3A 76.00(11)
O10B Na1 O3A 106.39(13)
O3B Na1 O3A 32.01(13)
O6A Na1 O3A 69.04(8)
O4A Na1 O3A 69.59(8)
O6B Na1 O3A 40.77(13)
O5A Na1 O3A 106.71(8)
O9B Na1 O3A 173.36(13)
O10A Na1 O3A 85.01(8)
O9A Na1 O8B 88.76(12)
O7B Na1 O8B 68.99(16)
O10B Na1 O8B 108.05(15)
O3B Na1 O8B 146.89(17)
O6A Na1 O8B 78.56(12)
O4A Na1 O8B 172.87(13)
O6B Na1 O8B 88.01(15)
O5A Na1 O8B 109.84(13)
O9B Na1 O8B 69.47(16)
O10A Na1 O8B 97.77(13)
O3A Na1 O8B 117.16(13)
O1 C1 O2 128.44(18)
O1 C1 Ni1 121.61(15)
O2 C1 Ni1 109.94(13)
C2 N1 C9 122.98(13)
C2 N1 Ni1 118.15(10)
C9 N1 Ni1 118.87(11)
C1 O1 Ni1 35.90(10)
C1 O2 Ni1 43.40(9)
N1 C2 C7 126.29(15)
N1 C2 C3 117.11(14)
C7 C2 C3 116.44(15)
C11 C10 C9 120.73(15)
C11 C10 P2 125.28(13)
C9 C10 P2 113.91(11)
C17 C16 C18 110.38(15)
C17 C16 P1 109.08(12)
C18 C16 P1 110.37(11)
C12 C11 C10 122.07(16)
N1 C9 C14 126.11(15)
N1 C9 C10 117.01(14)
C14 C9 C10 116.65(14)
C4 C3 C2 120.67(15)
C4 C3 P1 126.08(12)
C2 C3 P1 113.08(11)
C11 C12 C13 117.09(15)
C11 C12 C15 121.41(17)
C13 C12 C15 121.42(16)
C6 C7 C2 121.26(16)
C13 C14 C9 121.27(16)
C6 C5 C4 116.82(16)
C6 C5 C8 121.32(17)
C4 C5 C8 121.86(17)
C3 C4 C5 122.08(16)
C24 C22 C23 111.40(17)
C24 C22 P2 108.19(13)
C23 C22 P2 111.04(14)
C21 C19 C20 112.08(16)
C21 C19 P1 115.27(13)
C20 C19 P1 109.29(12)
C14 C13 C12 122.18(16)
C26 C25 C27 111.27(16)
C26 C25 P2 114.35(14)
C27 C25 P2 108.07(13)
C7 C6 C5 122.63(16)
C28A O3A C35A 109.6(7)
C28A O3A Na1 116.2(6)
C35A O3A Na1 108.3(4)
C30A O4A C29A 108.9(6)
C30A O4A Na1 119.7(4)
C29A O4A Na1 109.1(2)
C32A O5A C31A 113.7(5)
C32A O5A Na1 115.0(4)
C31A O5A Na1 108.6(2)
C34A O6A C33A 113.5(6)
C34A O6A Na1 116.1(6)
C33A O6A Na1 108.0(3)
O3A C28A C29A 107.1(8)
O4A C29A C28A 109.5(4)
O4A C30A C31A 102.6(7)
O5A C31A C30A 111.8(5)
O5A C32A C33A 105.8(6)
O6A C33A C32A 113.4(6)
O6A C34A C35A 107.4(9)
O3A C35A C34A 112.7(8)
C36A O7A C43A 112.5(8)
C36A O7A Na1 108.9(6)
C43A O7A Na1 113.2(4)
C38A O8A C37A 113.6(4)
C38A O8A Na1 109.3(3)
C37A O8A Na1 117.1(2)
C40A O9A C39A 114.5(5)
C40A O9A Na1 109.2(5)
C39A O9A Na1 117.1(2)
C41A O10A C42A 112.6(5)
C41A O10A Na1 113.3(3)
C42A O10A Na1 110.7(3)
O7A C36A C37A 116.0(8)
O8A C37A C36A 105.2(6)
O8A C38A C39A 109.0(5)
O9A C39A C38A 107.1(4)
O9A C40A C41A 111.6(7)
O10A C41A C40A 107.5(7)
O10A C42A C43A 112.4(6)
O7A C43A C42A 106.6(7)
C35B O3B C28B 99.5(10)
C35B O3B Na1 129.8(9)
C28B O3B Na1 107.2(4)
C29B O4B C30B 105.1(13)
C29B O4B Na1 123.3(14)
C30B O4B Na1 109.0(4)
C31B O5B C32B 114.6(9)
C31B O5B Na1 115.8(9)
C32B O5B Na1 106.0(5)
C33B O6B C34B 113.5(13)
C33B O6B Na1 115.8(9)
C34B O6B Na1 104.6(6)
O3B C28B C29B 109.6(9)
O4B C29B C28B 101.9(16)
O4B C30B C31B 112.3(9)
O5B C31B C30B 107.7(12)
O5B C32B C33B 111.0(13)
O6B C33B C32B 107.0(18)
O6B C34B C35B 113.7(10)
O3B C35B C34B 91.7(12)
C36B O7B C43B 115.9(9)
C36B O7B Na1 114.1(6)
C43B O7B Na1 106.3(5)
C38B O8B C37B 112.5(11)
C38B O8B Na1 112.7(5)
C37B O8B Na1 113.0(12)
C39B O9B C40B 108.8(13)
C39B O9B Na1 111.9(12)
C40B O9B Na1 112.0(4)
C41B O10B C42B 115.8(10)
C41B O10B Na1 106.7(10)
C42B O10B Na1 116.0(8)
O7B C36B C37B 111.8(15)
O8B C37B C36B 105.9(16)
O8B C38B C39B 107.8(10)
O9B C39B C38B 123.2(17)
O9B C39B Na1 47.3(9)
C38B C39B Na1 83.6(9)
O9B C40B C41B 106.9(11)
O10B C41B C40B 115.1(17)
O10B C42B C43B 105.3(11)
O7B C43B C42B 114.9(12)
C47B O14 C47A 37.0(4)
C47B O14 C48 111.9(4)
C47A O14 C48 130.1(5)
C49 O15 C50 116.7(3)
C44A C45 O12B 111.4(4)
C44A C45 O12A 112.8(3)
O12B C45 O12A 46.4(3)
C44A C45 C44B 31.4(3)
O12B C45 C44B 124.5(4)
O12A C45 C44B 100.2(4)
O14 C48 C49 111.6(4)
O15 C49 C48 114.1(3)
O15 C50 C51 108.8(2)
O11B C51 C50 125.8(3)
O11B C51 O11A 40.5(3)
C50 C51 O11A 100.1(3)
C44A O11A C51 108.1(3)
C46A O12A C45 109.3(7)
C45 C44A O11A 101.1(4)
O12A C46A C47A 116.3(10)
O14 C47A C46A 124.9(8)
C51 O11B C44B 107.4(6)
C45 O12B C46B 104.3(6)
O11B C44B C45 110.5(6)
O12B C46B C47B 99.5(8)
O14 C47B C46B 114.0(8)

loop_
_geom_bond_atom_site_label_1
_geom_bond_atom_site_label_2
_geom_bond_distance
Ni1 C1 1.9108(17)
Ni1 N1 1.9813(13)
Ni1 P2 2.1484(4)
Ni1 P1 2.1489(4)
Ni1 O2 2.6144(14)
Ni1 O1 2.7755(14)
P2 C10 1.8142(16)
P2 C25 1.8421(18)
P2 C22 1.8454(18)
P1 C3 1.8191(16)
P1 C16 1.8457(16)
P1 C19 1.8489(17)
Na1 O9A 2.415(2)
Na1 O7B 2.440(4)
Na1 O10B 2.442(4)
Na1 O3B 2.458(4)
Na1 O6A 2.463(2)
Na1 O4A 2.464(2)
Na1 O6B 2.466(4)
Na1 O5A 2.467(2)
Na1 O9B 2.471(4)
Na1 O10A 2.478(3)
Na1 O3A 2.484(3)
Na1 O8B 2.498(5)
C1 O1 1.247(2)
C1 O2 1.248(2)
N1 C2 1.385(2)
N1 C9 1.387(2)
C2 C7 1.411(2)
C2 C3 1.421(2)
C10 C11 1.395(2)
C10 C9 1.420(2)
C16 C17 1.523(2)
C16 C18 1.532(2)
C11 C12 1.394(2)
C9 C14 1.415(2)
C3 C4 1.395(2)
C12 C13 1.396(3)
C12 C15 1.513(2)
C7 C6 1.382(3)
C14 C13 1.383(2)
C5 C6 1.386(3)
C5 C4 1.396(2)
C5 C8 1.514(3)
C22 C24 1.526(3)
C22 C23 1.533(3)
C19 C21 1.520(3)
C19 C20 1.527(3)
C25 C26 1.526(3)
C25 C27 1.532(3)
O3A C28A 1.273(11)
O3A C35A 1.425(7)
O4A C30A 1.390(9)
O4A C29A 1.446(5)
O5A C32A 1.410(9)
O5A C31A 1.442(5)
O6A C34A 1.412(12)
O6A C33A 1.442(6)
C28A C29A 1.640(14)
C30A C31A 1.610(12)
C32A C33A 1.491(10)
C34A C35A 1.513(14)
O7A C36A 1.378(14)
O7A C43A 1.424(8)
O8A C38A 1.376(8)
O8A C37A 1.420(5)
O9A C40A 1.409(10)
O9A C39A 1.410(5)
O10A C41A 1.422(7)
O10A C42A 1.422(6)
C36A C37A 1.500(12)
C38A C39A 1.621(9)
C40A C41A 1.550(11)
C42A C43A 1.516(11)
O3B C35B 1.27(2)
O3B C28B 1.502(10)
O4B C29B 1.17(3)
O4B C30B 1.444(9)
O5B C31B 1.377(17)
O5B C32B 1.430(11)
O6B C33B 1.34(3)
O6B C34B 1.468(15)
C28B C29B 1.76(3)
C30B C31B 1.47(2)
C32B C33B 1.53(2)
C34B C35B 1.86(2)
O7B C36B 1.405(17)
O7B C43B 1.443(15)
O8B C38B 1.433(9)
O8B C37B 1.44(2)
O9B C39B 1.20(2)
O9B C40B 1.449(10)
O10B C41B 1.42(2)
O10B C42B 1.428(15)
C36B C37B 1.56(3)
C38B C39B 1.55(2)
C40B C41B 1.46(3)
C42B C43B 1.476(18)
O14 C47B 1.275(7)
O14 C47A 1.369(9)
O14 C48 1.424(5)
O15 C49 1.399(3)
O15 C50 1.433(3)
C45 C44A 1.447(6)
C45 O12B 1.472(5)
C45 O12A 1.519(7)
C45 C44B 1.654(9)
C48 C49 1.468(4)
C50 C51 1.490(4)
C51 O11B 1.307(5)
C51 O11A 1.542(4)
O11A C44A 1.461(6)
O12A C46A 1.349(10)
C46A C47A 1.460(13)
O11B C44B 1.370(9)
O12B C46B 1.549(10)
C46B C47B 1.622(13)
